data_1501792
loop_
_publ_author_name
'Darensbourg, Donald J.'
'Moncada, Adriana I.'
'Wei, Sheng-Hsuan'

_publ_section_title
;
 Aliphatic Polycarbonates Produced from the Coupling of Carbon Dioxide and
 Oxetanes and Their Depolymerization via Cyclic Carbonate Formation
;
_journal_issue 8
_journal_name_full Macromolecules
_journal_page_first 2568
_journal_paper_doi 10.1021/ma2002323
_journal_volume 44
_journal_year 2011
_chemical_formula_sum 'C36 H36 Cl Cr N2 O6'
_chemical_formula_weight 680.12
_chemical_name_systematic
;
 ?
;
_space_group_IT_number 14
_symmetry_cell_setting monoclinic
_symmetry_space_group_name_Hall '-P 2ybc'
_symmetry_space_group_name_H-M 'P 1 21/c 1'
_atom_sites_solution_hydrogens geom
_atom_sites_solution_primary direct
_atom_sites_solution_secondary difmap
_audit_creation_method SHELXL-97
_cell_angle_alpha 90.00
_cell_angle_beta 106.48(2)
_cell_angle_gamma 90.00
_cell_formula_units_Z 4
_cell_length_a 17.268(9)
_cell_length_b 18.138(10)
_cell_length_c 11.499(5)
_cell_measurement_reflns_used 371
_cell_measurement_temperature 110(2)
_cell_measurement_theta_max 48.83
_cell_measurement_theta_min 2.64
_cell_volume 3454(3)
_computing_cell_refinement 'Bruker FRAMBO'
_computing_data_collection 'Bruker FRAMBO'
_computing_data_reduction 'Bruker SAINT'
_computing_molecular_graphics 'Bruker SHELXTL'
_computing_structure_refinement 'SHELXL-97 (Sheldrick, 2008)'
_computing_structure_solution 'SHELXS-97 (Sheldrick, 2008)'
_diffrn_ambient_temperature 110(2)
_diffrn_measured_fraction_theta_full 0.869
_diffrn_measured_fraction_theta_max 0.869
_diffrn_measurement_device_type 'MWPC area detector'
_diffrn_measurement_method '\f and \w scans'
_diffrn_radiation_monochromator graphite
_diffrn_radiation_source 'fine-focus sealed tube'
_diffrn_radiation_type CuK\a
_diffrn_radiation_wavelength 1.54184
_diffrn_reflns_av_R_equivalents 0.2681
_diffrn_reflns_av_sigmaI/netI 0.3196
_diffrn_reflns_limit_h_max 19
_diffrn_reflns_limit_h_min -18
_diffrn_reflns_limit_k_max 20
_diffrn_reflns_limit_k_min -19
_diffrn_reflns_limit_l_max 12
_diffrn_reflns_limit_l_min -10
_diffrn_reflns_number 16688
_diffrn_reflns_theta_full 60.00
_diffrn_reflns_theta_max 60.00
_diffrn_reflns_theta_min 2.44
_exptl_absorpt_coefficient_mu 3.819
_exptl_absorpt_correction_T_max 0.9962
_exptl_absorpt_correction_T_min 0.7013
_exptl_absorpt_correction_type multi-scan
_exptl_absorpt_process_details sadabs
_exptl_crystal_colour red
_exptl_crystal_density_diffrn 1.308
_exptl_crystal_density_method 'not measured'
_exptl_crystal_description plate
_exptl_crystal_F_000 1420
_exptl_crystal_size_max 0.10
_exptl_crystal_size_mid 0.10
_exptl_crystal_size_min 0.001
_refine_diff_density_max 0.070
_refine_diff_density_min -0.065
_refine_diff_density_rms 0.014
_refine_ls_extinction_method none
_refine_ls_goodness_of_fit_ref 1.002
_refine_ls_hydrogen_treatment constr
_refine_ls_matrix_type full
_refine_ls_number_parameters 418
_refine_ls_number_reflns 4447
_refine_ls_number_restraints 5
_refine_ls_restrained_S_all 1.002
_refine_ls_R_factor_all 0.2425
_refine_ls_R_factor_gt 0.0839
_refine_ls_shift/su_max 0.067
_refine_ls_shift/su_mean 0.002
_refine_ls_structure_factor_coef Fsqd
_refine_ls_weighting_details
; calc
 [0.00000+1.00000exp(3.10(sin\q/\l)^2^)]/
   [\s^2^(Fo^2^)+0.0000+0.0000*P+(0.0000P)^2^+0.0000sin\q/\l]
 where P = 0.33333Fo^2^ + 0.66667Fc^2^
;
_refine_ls_weighting_scheme calc
_refine_ls_wR_factor_gt 0.1144
_refine_ls_wR_factor_ref 0.1654
_reflns_number_gt 1264
_reflns_number_total 4447
_reflns_threshold_expression >2sigma(I)
_cod_data_source_file ma2002323_si_003.cif
_cod_data_source_block dda
_cod_depositor_comments
;
The following automatic conversions were performed:

'_symmetry_cell_setting' value 'Monoclinic' changed to 'monoclinic'
according to /home/saulius/struct/CIF-dictionaries/cif_core.dic
dictionary named 'cif_core.dic' version 2.4.1 from 2010-06-29.

Automatic conversion script
Id: cif_fix_values 1715 2011-07-08 13:25:40Z adriana 
;
_cod_original_cell_volume 3453(3)
_cod_original_sg_symbol_H-M P2(1)/c
_cod_database_code 1501792

loop_
_symmetry_equiv_pos_as_xyz
'x, y, z'
'-x, y+1/2, -z+1/2'
'-x, -y, -z'
'x, -y-1/2, z-1/2'

loop_
_atom_site_label
_atom_site_type_symbol
_atom_site_fract_x
_atom_site_fract_y
_atom_site_fract_z
_atom_site_U_iso_or_equiv
_atom_site_adp_type
_atom_site_occupancy
_atom_site_symmetry_multiplicity
_atom_site_calc_flag
_atom_site_refinement_flags
Cr1 Cr 0.83532(10) 0.45600(9) 0.11921(14) 0.0845(14) Uani 1 1 d .
Cl1 Cl 0.92203(14) 0.54340(14) 0.2284(2) 0.0898(14) Uani 1 1 d .
O1 O 0.7615(4) 0.3766(4) 0.0166(8) 0.111(3) Uani 1 1 d D
O2 O 0.5653(8) 0.2362(8) 0.0012(13) 0.183(5) Uani 1 1 d D
O3 O 0.7793(4) 0.5229(3) 0.0012(5) 0.097(3) Uani 1 1 d .
O4 O 0.8362(6) 0.6249(4) -0.4220(6) 0.126(3) Uani 1 1 d .
O5 O 0.7599(4) 0.4636(4) 0.2154(6) 0.096(2) Uani 1 1 d .
O6 O 0.7858(4) 0.3720(4) 0.6779(6) 0.111(3) Uani 1 1 d .
N1 N 0.9103(4) 0.4286(4) 0.0176(7) 0.088(3) Uani 1 1 d .
N2 N 0.9001(5) 0.3769(4) 0.2287(7) 0.089(3) Uani 1 1 d .
C1 C 0.7143(10) 0.3232(10) 0.0537(10) 0.223(9) Uani 1 1 d D
H1A H 0.6880 0.3430 0.1100 0.267 Uiso 1 1 d R
H1B H 0.7440 0.2796 0.0866 0.267 Uiso 1 1 d R
C2 C 0.6531(8) 0.3161(8) -0.0743(8) 0.105(4) Uani 1 1 d D
C3 C 0.6991(8) 0.3870(9) -0.0917(10) 0.185(8) Uani 1 1 d D
H3A H 0.7195 0.3856 -0.1612 0.222 Uiso 1 1 d R
H3B H 0.6675 0.4307 -0.0934 0.222 Uiso 1 1 d R
C4 C 0.5678(14) 0.2897(13) -0.072(2) 0.43(3) Uani 1 1 d D
H4A H 0.5389 0.3324 -0.0504 0.516 Uiso 1 1 calc R
H4B H 0.5376 0.2743 -0.1551 0.516 Uiso 1 1 calc R
C5 C 0.5017(13) 0.2031(15) 0.013(2) 0.37(2) Uani 1 1 d D
H5A H 0.5178 0.1586 0.0622 0.552 Uiso 1 1 calc R
H5B H 0.4668 0.1894 -0.0673 0.552 Uiso 1 1 calc R
H5C H 0.4723 0.2362 0.0528 0.552 Uiso 1 1 calc R
C6 C 0.6580(10) 0.2565(9) -0.1644(16) 0.213(8) Uani 1 1 d .
H6A H 0.7137 0.2527 -0.1689 0.319 Uiso 1 1 calc R
H6B H 0.6222 0.2692 -0.2445 0.319 Uiso 1 1 calc R
H6C H 0.6414 0.2093 -0.1379 0.319 Uiso 1 1 calc R
C7 C 0.8600(6) 0.5178(5) -0.1445(8) 0.096(4) Uani 1 1 d .
C8 C 0.8016(6) 0.5490(6) -0.1032(8) 0.093(3) Uani 1 1 d .
C9 C 0.7545(7) 0.6085(5) -0.1643(9) 0.099(4) Uani 1 1 d .
C10 C 0.7633(6) 0.6282(6) -0.2729(9) 0.093(3) Uani 1 1 d .
C11 C 0.8277(8) 0.5980(7) -0.3147(11) 0.123(5) Uani 1 1 d .
C12 C 0.8772(6) 0.5440(5) -0.2496(8) 0.086(3) Uani 1 1 d .
C13 C 0.8858(6) 0.5886(6) -0.4781(8) 0.102(4) Uani 1 1 d .
H13A H 0.8836 0.6133 -0.5548 0.153 Uiso 1 1 calc R
H13B H 0.8677 0.5375 -0.4941 0.153 Uiso 1 1 calc R
H13C H 0.9414 0.5894 -0.4252 0.153 Uiso 1 1 calc R
C14 C 0.6816(9) 0.6462(7) -0.1206(11) 0.126(5) Uani 1 1 d .
C15 C 0.7275(8) 0.6841(6) 0.0060(8) 0.134(5) Uani 1 1 d .
H15A H 0.6880 0.7079 0.0403 0.201 Uiso 1 1 calc R
H15B H 0.7655 0.7211 -0.0072 0.201 Uiso 1 1 calc R
H15C H 0.7571 0.6464 0.0624 0.201 Uiso 1 1 calc R
C16 C 0.6179(8) 0.5951(9) -0.1059(10) 0.148(5) Uani 1 1 d .
H16A H 0.5908 0.5725 -0.1842 0.222 Uiso 1 1 calc R
H16B H 0.5784 0.6226 -0.0763 0.222 Uiso 1 1 calc R
H16C H 0.6425 0.5565 -0.0474 0.222 Uiso 1 1 calc R
C17 C 0.6407(8) 0.7086(6) -0.2028(10) 0.147(5) Uani 1 1 d .
H17A H 0.6091 0.6885 -0.2810 0.220 Uiso 1 1 calc R
H17B H 0.6817 0.7425 -0.2155 0.220 Uiso 1 1 calc R
H17C H 0.6047 0.7352 -0.1650 0.220 Uiso 1 1 calc R
C18 C 0.9179(6) 0.4639(5) -0.0762(8) 0.085(3) Uani 1 1 d .
C19 C 0.9649(5) 0.3698(5) 0.0690(6) 0.067(3) Uani 1 1 d .
C20 C 0.9552(5) 0.3448(5) 0.1761(7) 0.071(3) Uani 1 1 d .
C21 C 1.0051(6) 0.2819(5) 0.2356(8) 0.088(3) Uani 1 1 d .
C22 C 1.0597(6) 0.2531(6) 0.1825(11) 0.096(3) Uani 1 1 d .
C23 C 1.0702(7) 0.2788(6) 0.0751(8) 0.097(4) Uani 1 1 d .
C24 C 1.0213(6) 0.3406(5) 0.0153(8) 0.084(3) Uani 1 1 d .
C25 C 0.8919(5) 0.3591(6) 0.3370(8) 0.088(3) Uani 1 1 d .
C26 C 0.8347(5) 0.3907(5) 0.3911(8) 0.071(3) Uani 1 1 d .
C27 C 0.7695(6) 0.4396(7) 0.3295(10) 0.105(4) Uani 1 1 d .
C28 C 0.7143(6) 0.4621(8) 0.3909(11) 0.122(4) Uani 1 1 d .
C29 C 0.7275(7) 0.4388(8) 0.5092(11) 0.123(4) Uani 1 1 d .
C30 C 0.7887(7) 0.3902(6) 0.5615(10) 0.100(3) Uani 1 1 d .
C31 C 0.8413(6) 0.3678(5) 0.5066(9) 0.083(3) Uani 1 1 d .
C32 C 0.8513(7) 0.3249(6) 0.7432(9) 0.117(4) Uani 1 1 d .
H32A H 0.8464 0.3154 0.8247 0.175 Uiso 1 1 calc R
H32B H 0.9029 0.3492 0.7494 0.175 Uiso 1 1 calc R
H32C H 0.8488 0.2781 0.6997 0.175 Uiso 1 1 calc R
C33 C 0.6451(8) 0.5140(8) 0.3216(12) 0.118(4) Uani 1 1 d .
C34 C 0.6790(7) 0.5862(8) 0.2956(9) 0.134(5) Uani 1 1 d .
H34A H 0.7086 0.5789 0.2354 0.201 Uiso 1 1 calc R
H34B H 0.7158 0.6058 0.3705 0.201 Uiso 1 1 calc R
H34C H 0.6348 0.6213 0.2640 0.201 Uiso 1 1 calc R
C35 C 0.5908(8) 0.5311(8) 0.4083(11) 0.189(7) Uani 1 1 d .
H35A H 0.5483 0.5661 0.3686 0.283 Uiso 1 1 calc R
H35B H 0.6243 0.5525 0.4841 0.283 Uiso 1 1 calc R
H35C H 0.5662 0.4853 0.4259 0.283 Uiso 1 1 calc R
C36 C 0.5909(7) 0.4826(7) 0.2089(13) 0.152(6) Uani 1 1 d .
H36A H 0.6216 0.4735 0.1506 0.229 Uiso 1 1 calc R
H36B H 0.5471 0.5175 0.1739 0.229 Uiso 1 1 calc R
H36C H 0.5680 0.4361 0.2275 0.229 Uiso 1 1 calc R

loop_
_atom_site_aniso_label
_atom_site_aniso_U_11
_atom_site_aniso_U_22
_atom_site_aniso_U_33
_atom_site_aniso_U_23
_atom_site_aniso_U_13
_atom_site_aniso_U_12
Cr1 0.0899(17) 0.0740(16) 0.0856(17) 0.0063(9) 0.0181(9) 0.0129(9)
Cl1 0.108(2) 0.084(2) 0.083(2) -0.0002(13) 0.0355(14) 0.0085(14)
O1 0.079(5) 0.094(6) 0.148(7) 0.020(5) 0.012(5) 0.026(4)
O2 0.181(11) 0.196(13) 0.203(13) -0.029(9) 0.105(10) -0.035(8)
O3 0.101(5) 0.104(6) 0.075(4) 0.005(4) 0.006(4) 0.050(4)
O4 0.222(9) 0.087(6) 0.073(5) 0.005(4) 0.049(5) 0.018(5)
O5 0.081(5) 0.116(6) 0.096(5) 0.010(4) 0.031(4) 0.016(4)
O6 0.129(6) 0.117(6) 0.094(5) 0.021(4) 0.043(5) 0.024(5)
N1 0.073(6) 0.071(5) 0.118(7) -0.004(5) 0.023(5) 0.015(4)
N2 0.091(6) 0.080(6) 0.103(6) 0.007(5) 0.040(5) 0.001(4)
C1 0.28(2) 0.29(2) 0.076(10) 0.004(12) 0.009(12) -0.059(19)
C2 0.145(11) 0.128(11) 0.047(6) -0.027(6) 0.037(7) -0.016(8)
C3 0.116(12) 0.30(2) 0.107(11) -0.037(13) -0.012(9) 0.046(15)
C4 0.70(7) 0.42(5) 0.28(3) -0.24(3) 0.32(4) -0.26(5)
C5 0.27(3) 0.47(5) 0.30(3) 0.02(3) -0.01(2) -0.18(3)
C6 0.173(16) 0.111(12) 0.34(2) -0.032(14) 0.043(15) -0.015(11)
C7 0.119(9) 0.083(7) 0.070(7) 0.005(5) 0.000(6) 0.048(6)
C8 0.089(7) 0.125(9) 0.060(6) 0.010(6) 0.015(5) 0.036(7)
C9 0.126(9) 0.079(7) 0.087(7) 0.013(6) 0.023(7) 0.046(6)
C10 0.118(8) 0.087(7) 0.071(7) -0.003(6) 0.026(6) -0.002(6)
C11 0.165(12) 0.100(9) 0.092(9) -0.023(7) 0.017(9) 0.041(9)
C12 0.133(9) 0.067(6) 0.053(6) 0.015(5) 0.017(5) 0.023(6)
C13 0.122(9) 0.109(9) 0.085(7) -0.030(6) 0.044(6) 0.001(6)
C14 0.164(14) 0.102(10) 0.092(9) 0.013(8) 0.007(9) 0.038(9)
C15 0.226(15) 0.108(9) 0.068(7) 0.006(6) 0.044(8) 0.064(9)
C16 0.166(14) 0.179(15) 0.099(10) 0.006(9) 0.037(9) 0.063(12)
C17 0.182(13) 0.115(11) 0.149(11) 0.041(8) 0.056(9) 0.075(9)
C18 0.116(8) 0.059(6) 0.072(6) 0.018(5) 0.015(5) 0.015(5)
C19 0.085(7) 0.073(6) 0.033(5) -0.004(4) 0.003(4) 0.000(5)
C20 0.074(6) 0.090(7) 0.051(5) -0.002(5) 0.022(5) 0.005(5)
C21 0.102(8) 0.081(7) 0.078(7) 0.029(5) 0.018(6) 0.025(6)
C22 0.068(7) 0.083(7) 0.136(10) 0.013(7) 0.028(7) 0.017(5)
C23 0.136(10) 0.101(8) 0.051(6) -0.010(5) 0.022(6) 0.022(7)
C24 0.104(7) 0.068(6) 0.082(7) -0.033(5) 0.029(6) -0.001(5)
C25 0.095(7) 0.108(8) 0.078(7) 0.009(6) 0.055(6) 0.003(6)
C26 0.069(6) 0.069(6) 0.072(6) 0.017(5) 0.015(5) 0.009(4)
C27 0.096(8) 0.131(10) 0.108(9) -0.009(8) 0.062(7) 0.000(7)
C28 0.081(8) 0.186(13) 0.103(9) 0.013(9) 0.030(7) 0.025(8)
C29 0.116(10) 0.157(12) 0.117(10) 0.046(9) 0.066(8) 0.017(8)
C30 0.113(9) 0.093(8) 0.090(8) 0.014(6) 0.022(7) 0.013(7)
C31 0.092(7) 0.078(7) 0.078(7) 0.000(5) 0.023(6) 0.002(5)
C32 0.170(12) 0.085(8) 0.103(9) 0.003(6) 0.050(8) 0.016(8)
C33 0.122(11) 0.115(10) 0.126(10) 0.005(8) 0.053(9) 0.051(8)
C34 0.146(12) 0.136(12) 0.097(9) 0.033(8) -0.002(8) 0.014(9)
C35 0.174(14) 0.230(18) 0.173(13) 0.061(12) 0.069(11) 0.131(13)
C36 0.092(10) 0.107(10) 0.233(16) -0.012(10) 0.004(10) 0.021(7)

loop_
_atom_type_symbol
_atom_type_description
_atom_type_scat_dispersion_real
_atom_type_scat_dispersion_imag
_atom_type_scat_source
C C 0.0181 0.0091 'International Tables Vol C Tables 4.2.6.8 and 6.1.1.4'
H H 0.0000 0.0000 'International Tables Vol C Tables 4.2.6.8 and 6.1.1.4'
N N 0.0311 0.0180 'International Tables Vol C Tables 4.2.6.8 and 6.1.1.4'
O O 0.0492 0.0322 'International Tables Vol C Tables 4.2.6.8 and 6.1.1.4'
Cl Cl 0.3639 0.7018 'International Tables Vol C Tables 4.2.6.8 and 6.1.1.4'
Cr Cr -0.1635 2.4439 'International Tables Vol C Tables 4.2.6.8 and 6.1.1.4'

loop_
_geom_angle_atom_site_label_1
_geom_angle_atom_site_label_2
_geom_angle_atom_site_label_3
_geom_angle
O3 Cr1 O5 94.3(3)
O3 Cr1 N2 172.4(3)
O5 Cr1 N2 92.2(3)
O3 Cr1 N1 91.4(3)
O5 Cr1 N1 169.8(3)
N2 Cr1 N1 81.6(3)
O3 Cr1 O1 86.0(3)
O5 Cr1 O1 88.3(3)
N2 Cr1 O1 90.2(3)
N1 Cr1 O1 83.7(3)
O3 Cr1 Cl1 94.1(2)
O5 Cr1 Cl1 94.5(2)
N2 Cr1 Cl1 89.4(2)
N1 Cr1 Cl1 93.5(2)
O1 Cr1 Cl1 177.2(2)
C1 O1 C3 89.8(10)
C1 O1 Cr1 128.7(8)
C3 O1 Cr1 127.3(8)
C5 O2 C4 127(2)
C8 O3 Cr1 127.7(5)
C11 O4 C13 119.4(9)
C27 O5 Cr1 128.0(6)
C30 O6 C32 113.7(8)
C18 N1 C19 120.1(8)
C18 N1 Cr1 126.1(7)
C19 N1 Cr1 113.3(6)
C25 N2 C20 124.9(8)
C25 N2 Cr1 124.5(6)
C20 N2 Cr1 110.6(6)
O1 C1 C2 93.8(8)
O1 C1 H1A 111.8
C2 C1 H1A 110.1
O1 C1 H1B 113.3
C2 C1 H1B 116.7
H1A C1 H1B 110.2
C6 C2 C3 111.8(11)
C6 C2 C1 123.4(13)
C3 C2 C1 79.5(9)
C6 C2 C4 91.7(13)
C3 C2 C4 141.0(14)
C1 C2 C4 113.7(12)
O1 C3 C2 93.8(8)
O1 C3 H3A 111.3
C2 C3 H3A 114.0
O1 C3 H3B 114.6
C2 C3 H3B 112.2
H3A C3 H3B 110.2
O2 C4 C2 117(2)
O2 C4 H4A 108.1
C2 C4 H4A 108.1
O2 C4 H4B 108.1
C2 C4 H4B 108.1
H4A C4 H4B 107.3
O2 C5 H5A 109.5
O2 C5 H5B 109.5
H5A C5 H5B 109.5
O2 C5 H5C 109.5
H5A C5 H5C 109.5
H5B C5 H5C 109.5
C2 C6 H6A 109.5
C2 C6 H6B 109.5
H6A C6 H6B 109.5
C2 C6 H6C 109.5
H6A C6 H6C 109.5
H6B C6 H6C 109.5
C8 C7 C12 121.3(9)
C8 C7 C18 123.8(10)
C12 C7 C18 114.2(9)
C7 C8 C9 121.7(9)
C7 C8 O3 123.9(9)
C9 C8 O3 114.3(8)
C10 C9 C8 117.5(10)
C10 C9 C14 118.3(9)
C8 C9 C14 123.5(10)
C9 C10 C11 120.7(10)
O4 C11 C12 122.3(11)
O4 C11 C10 117.1(10)
C12 C11 C10 120.6(12)
C11 C12 C7 117.3(10)
O4 C13 H13A 109.5
O4 C13 H13B 109.5
H13A C13 H13B 109.5
O4 C13 H13C 109.5
H13A C13 H13C 109.5
H13B C13 H13C 109.5
C16 C14 C17 108.0(12)
C16 C14 C15 110.9(12)
C17 C14 C15 105.6(10)
C16 C14 C9 115.8(11)
C17 C14 C9 112.6(11)
C15 C14 C9 103.5(10)
C14 C15 H15A 109.5
C14 C15 H15B 109.5
H15A C15 H15B 109.5
C14 C15 H15C 109.5
H15A C15 H15C 109.5
H15B C15 H15C 109.5
C14 C16 H16A 109.5
C14 C16 H16B 109.5
H16A C16 H16B 109.5
C14 C16 H16C 109.5
H16A C16 H16C 109.5
H16B C16 H16C 109.5
C14 C17 H17A 109.5
C14 C17 H17B 109.5
H17A C17 H17B 109.5
C14 C17 H17C 109.5
H17A C17 H17C 109.5
H17B C17 H17C 109.5
N1 C18 C7 124.4(10)
C20 C19 C24 123.5(8)
C20 C19 N1 112.5(8)
C24 C19 N1 124.0(8)
C19 C20 N2 121.8(8)
C19 C20 C21 118.0(8)
N2 C20 C21 120.3(8)
C22 C21 C20 118.4(9)
C21 C22 C23 123.7(9)
C22 C23 C24 118.6(9)
C19 C24 C23 117.9(9)
N2 C25 C26 125.5(9)
C31 C26 C25 115.2(8)
C31 C26 C27 120.0(9)
C25 C26 C27 124.7(8)
O5 C27 C28 118.9(11)
O5 C27 C26 122.5(8)
C28 C27 C26 118.6(10)
C29 C28 C27 117.5(11)
C29 C28 C33 125.5(11)
C27 C28 C33 117.0(11)
C30 C29 C28 121.3(11)
C31 C30 C29 122.6(11)
C31 C30 O6 127.5(10)
C29 C30 O6 109.8(11)
C30 C31 C26 119.8(10)
O6 C32 H32A 109.5
O6 C32 H32B 109.5
H32A C32 H32B 109.5
O6 C32 H32C 109.5
H32A C32 H32C 109.5
H32B C32 H32C 109.5
C36 C33 C34 110.3(11)
C36 C33 C28 114.9(11)
C34 C33 C28 110.1(11)
C36 C33 C35 106.7(12)
C34 C33 C35 106.8(11)
C28 C33 C35 107.6(10)
C33 C34 H34A 109.5
C33 C34 H34B 109.5
H34A C34 H34B 109.5
C33 C34 H34C 109.5
H34A C34 H34C 109.5
H34B C34 H34C 109.5
C33 C35 H35A 109.5
C33 C35 H35B 109.5
H35A C35 H35B 109.5
C33 C35 H35C 109.5
H35A C35 H35C 109.5
H35B C35 H35C 109.5
C33 C36 H36A 109.5
C33 C36 H36B 109.5
H36A C36 H36B 109.5
C33 C36 H36C 109.5
H36A C36 H36C 109.5
H36B C36 H36C 109.5

loop_
_geom_bond_atom_site_label_1
_geom_bond_atom_site_label_2
_geom_bond_distance
Cr1 O3 1.873(6)
Cr1 O5 1.938(7)
Cr1 N2 2.024(7)
Cr1 N1 2.037(8)
Cr1 O1 2.059(8)
Cr1 Cl1 2.295(3)
O1 C1 1.408(10)
O1 C3 1.409(9)
O2 C5 1.292(17)
O2 C4 1.293(17)
O3 C8 1.441(10)
O4 C11 1.373(13)
O4 C13 1.377(10)
O5 C27 1.348(11)
O6 C30 1.393(11)
O6 C32 1.446(11)
N1 C18 1.292(10)
N1 C19 1.435(10)
N2 C25 1.332(9)
N2 C20 1.391(10)
C1 C2 1.555(11)
C1 H1A 0.9599
C1 H1B 0.9601
C2 C6 1.515(18)
C2 C3 1.555(11)
C2 C4 1.555(11)
C3 H3A 0.9599
C3 H3B 0.9601
C4 H4A 0.9900
C4 H4B 0.9900
C5 H5A 0.9800
C5 H5B 0.9800
C5 H5C 0.9800
C6 H6A 0.9800
C6 H6B 0.9800
C6 H6C 0.9800
C7 C8 1.354(12)
C7 C12 1.407(12)
C7 C18 1.459(11)
C8 C9 1.413(12)
C9 C10 1.349(12)
C9 C14 1.632(16)
C10 C11 1.438(15)
C11 C12 1.374(13)
C13 H13A 0.9800
C13 H13B 0.9800
C13 H13C 0.9800
C14 C16 1.484(17)
C14 C17 1.515(13)
C14 C15 1.601(14)
C15 H15A 0.9800
C15 H15B 0.9800
C15 H15C 0.9800
C16 H16A 0.9800
C16 H16B 0.9800
C16 H16C 0.9800
C17 H17A 0.9800
C17 H17B 0.9800
C17 H17C 0.9800
C19 C20 1.367(10)
C19 C24 1.396(12)
C20 C21 1.476(11)
C21 C22 1.363(13)
C22 C23 1.379(12)
C23 C24 1.452(12)
C25 C26 1.429(12)
C26 C31 1.365(11)
C26 C27 1.450(13)
C27 C28 1.399(13)
C28 C29 1.380(13)
C28 C33 1.552(15)
C29 C30 1.376(14)
C30 C31 1.309(13)
C32 H32A 0.9800
C32 H32B 0.9800
C32 H32C 0.9800
C33 C36 1.480(15)
C33 C34 1.500(16)
C33 C35 1.580(15)
C34 H34A 0.9800
C34 H34B 0.9800
C34 H34C 0.9800
C35 H35A 0.9800
C35 H35B 0.9800
C35 H35C 0.9800
C36 H36A 0.9800
C36 H36B 0.9800
C36 H36C 0.9800

loop_
_geom_torsion_atom_site_label_1
_geom_torsion_atom_site_label_2
_geom_torsion_atom_site_label_3
_geom_torsion_atom_site_label_4
_geom_torsion
O3 Cr1 O1 C1 -128.5(13)
O5 Cr1 O1 C1 -34.1(13)
N2 Cr1 O1 C1 58.0(13)
N1 Cr1 O1 C1 139.6(13)
Cl1 Cr1 O1 C1 140(5)
O3 Cr1 O1 C3 -1.2(10)
O5 Cr1 O1 C3 93.2(10)
N2 Cr1 O1 C3 -174.6(10)
N1 Cr1 O1 C3 -93.1(10)
Cl1 Cr1 O1 C3 -93(5)
O5 Cr1 O3 C8 177.4(8)
N2 Cr1 O3 C8 -35(3)
N1 Cr1 O3 C8 -11.0(8)
O1 Cr1 O3 C8 -94.6(8)
Cl1 Cr1 O3 C8 82.6(8)
O3 Cr1 O5 C27 -166.7(9)
N2 Cr1 O5 C27 17.3(9)
N1 Cr1 O5 C27 69(2)
O1 Cr1 O5 C27 107.4(9)
Cl1 Cr1 O5 C27 -72.3(9)
O3 Cr1 N1 C18 13.2(8)
O5 Cr1 N1 C18 137.3(16)
N2 Cr1 N1 C18 -169.9(8)
O1 Cr1 N1 C18 99.0(8)
Cl1 Cr1 N1 C18 -81.0(8)
O3 Cr1 N1 C19 -175.0(6)
O5 Cr1 N1 C19 -51(2)
N2 Cr1 N1 C19 1.9(6)
O1 Cr1 N1 C19 -89.2(6)
Cl1 Cr1 N1 C19 90.8(6)
O3 Cr1 N2 C25 -160(2)
O5 Cr1 N2 C25 -12.4(8)
N1 Cr1 N2 C25 175.7(8)
O1 Cr1 N2 C25 -100.6(8)
Cl1 Cr1 N2 C25 82.1(7)
O3 Cr1 N2 C20 21(3)
O5 Cr1 N2 C20 168.8(6)
N1 Cr1 N2 C20 -3.1(6)
O1 Cr1 N2 C20 80.5(6)
Cl1 Cr1 N2 C20 -96.7(6)
C3 O1 C1 C2 13.7(12)
Cr1 O1 C1 C2 154.5(7)
O1 C1 C2 C6 96.7(16)
O1 C1 C2 C3 -12.6(11)
O1 C1 C2 C4 -154.1(14)
C1 O1 C3 C2 -13.7(12)
Cr1 O1 C3 C2 -155.3(7)
C6 C2 C3 O1 -109.3(11)
C1 C2 C3 O1 12.6(11)
C4 C2 C3 O1 127.5(17)
C5 O2 C4 C2 -176(2)
C6 C2 C4 O2 85(2)
C3 C2 C4 O2 -146.5(17)
C1 C2 C4 O2 -43(2)
C12 C7 C8 C9 0.9(18)
C18 C7 C8 C9 170.7(10)
C12 C7 C8 O3 177.7(9)
C18 C7 C8 O3 -12.6(18)
Cr1 O3 C8 C7 13.2(15)
Cr1 O3 C8 C9 -169.8(7)
C7 C8 C9 C10 7.2(18)
O3 C8 C9 C10 -169.8(9)
C7 C8 C9 C14 178.0(12)
O3 C8 C9 C14 0.9(16)
C8 C9 C10 C11 -10.2(17)
C14 C9 C10 C11 178.6(11)
C13 O4 C11 C12 11.8(17)
C13 O4 C11 C10 -167.5(10)
C9 C10 C11 O4 -175.3(10)
C9 C10 C11 C12 5.4(18)
O4 C11 C12 C7 -176.5(10)
C10 C11 C12 C7 2.7(17)
C8 C7 C12 C11 -5.8(16)
C18 C7 C12 C11 -176.4(10)
C10 C9 C14 C16 115.9(13)
C8 C9 C14 C16 -54.7(16)
C10 C9 C14 C17 -9.0(17)
C8 C9 C14 C17 -179.6(11)
C10 C9 C14 C15 -122.5(11)
C8 C9 C14 C15 66.8(15)
C19 N1 C18 C7 171.8(8)
Cr1 N1 C18 C7 -16.8(14)
C8 C7 C18 N1 15.2(17)
C12 C7 C18 N1 -174.4(9)
C18 N1 C19 C20 172.1(8)
Cr1 N1 C19 C20 -0.3(9)
C18 N1 C19 C24 -8.6(13)
Cr1 N1 C19 C24 179.1(7)
C24 C19 C20 N2 178.0(8)
N1 C19 C20 N2 -2.7(11)
C24 C19 C20 C21 -2.2(13)
N1 C19 C20 C21 177.1(7)
C25 N2 C20 C19 -174.6(8)
Cr1 N2 C20 C19 4.2(10)
C25 N2 C20 C21 5.6(14)
Cr1 N2 C20 C21 -175.6(7)
C19 C20 C21 C22 1.6(14)
N2 C20 C21 C22 -178.5(9)
C20 C21 C22 C23 -1.0(17)
C21 C22 C23 C24 0.8(17)
C20 C19 C24 C23 2.0(13)
N1 C19 C24 C23 -177.3(8)
C22 C23 C24 C19 -1.2(14)
C20 N2 C25 C26 -178.9(9)
Cr1 N2 C25 C26 2.4(14)
N2 C25 C26 C31 -175.4(9)
N2 C25 C26 C27 8.9(16)
Cr1 O5 C27 C28 168.4(9)
Cr1 O5 C27 C26 -12.1(15)
C31 C26 C27 O5 -179.7(9)
C25 C26 C27 O5 -4.2(16)
C31 C26 C27 C28 -0.1(16)
C25 C26 C27 C28 175.4(11)
O5 C27 C28 C29 -177.7(11)
C26 C27 C28 C29 2.8(19)
O5 C27 C28 C33 0.0(18)
C26 C27 C28 C33 -179.6(10)
C27 C28 C29 C30 -5(2)
C33 C28 C29 C30 177.2(12)
C28 C29 C30 C31 6(2)
C28 C29 C30 O6 -176.2(11)
C32 O6 C30 C31 2.2(16)
C32 O6 C30 C29 -176.0(10)
C29 C30 C31 C26 -2.6(18)
O6 C30 C31 C26 179.4(9)
C25 C26 C31 C30 -175.9(10)
C27 C26 C31 C30 0.0(15)
C29 C28 C33 C36 -121.7(15)
C27 C28 C33 C36 60.9(17)
C29 C28 C33 C34 113.1(15)
C27 C28 C33 C34 -64.4(16)
C29 C28 C33 C35 -3(2)
C27 C28 C33 C35 179.6(13)
